data_2228192
loop_
_publ_author_name
'Sun, Chuan-Wen'
'Ma, Xu-Bo'
'Bu, Hong-Fei'

_publ_section_title
;
 <i>rac</i>-1-(Furan-2-ylmethyl)-<i>N</i>-nitro-5-(oxolan-2-ylmethyl)-1,3,5-triazinan-2-imine
;
_journal_coeditor_code ZS2064
_journal_issue 10
_journal_name_full 'Acta Crystallographica Section E'
_journal_page_first o2581
_journal_paper_doi 10.1107/S1600536810036561
_journal_volume 66
_journal_year 2010
_chemical_formula_iupac 'C13 H19 N5 O4'
_chemical_formula_moiety 'C13 H19 N5 O4'
_chemical_formula_sum 'C13 H19 N5 O4'
_chemical_formula_weight 309.33
_chemical_name_systematic
;
<i>rac</i>-1-(Furan-2-ylmethyl)-<i>N</i>-nitro-5-(oxolan-2-ylmethyl)-
1,3,5-triazinan-2-imine
;
_space_group_IT_number 14
_symmetry_cell_setting monoclinic
_symmetry_space_group_name_Hall '-P 2yn'
_symmetry_space_group_name_H-M 'P 1 21/n 1'
_atom_sites_solution_hydrogens geom
_atom_sites_solution_primary direct
_atom_sites_solution_secondary difmap
_audit_creation_method SHELXL97
_cell_angle_alpha 90.00
_cell_angle_beta 99.276(2)
_cell_angle_gamma 90.00
_cell_formula_units_Z 4
_cell_length_a 11.1898(12)
_cell_length_b 9.2620(10)
_cell_length_c 14.4863(15)
_cell_measurement_reflns_used 4051
_cell_measurement_temperature 298(2)
_cell_measurement_theta_max 28.25
_cell_measurement_theta_min 2.51
_cell_volume 1481.7(3)
_computing_cell_refinement 'SAINT (Bruker, 2001)'
_computing_data_collection 'SMART (Bruker, 2001)'
_computing_data_reduction 'SAINT (Bruker, 2001)'
_computing_molecular_graphics 'SHELXTL (Sheldrick, 2008)'
_computing_publication_material 'SHELXTL (Sheldrick, 2008)'
_computing_structure_refinement 'SHELXL97 (Sheldrick, 2008)'
_computing_structure_solution 'SHELXS97 (Sheldrick, 2008)'
_diffrn_ambient_temperature 298(2)
_diffrn_measured_fraction_theta_full 0.999
_diffrn_measured_fraction_theta_max 0.999
_diffrn_measurement_device_type 'Bruker SMART CCD area-detector'
_diffrn_measurement_method '\f and \w scans'
_diffrn_radiation_monochromator graphite
_diffrn_radiation_source 'fine-focus sealed tube'
_diffrn_radiation_type MoK\a
_diffrn_radiation_wavelength 0.71073
_diffrn_reflns_av_R_equivalents 0.0539
_diffrn_reflns_av_sigmaI/netI 0.0345
_diffrn_reflns_limit_h_max 13
_diffrn_reflns_limit_h_min -12
_diffrn_reflns_limit_k_max 11
_diffrn_reflns_limit_k_min -9
_diffrn_reflns_limit_l_max 17
_diffrn_reflns_limit_l_min -17
_diffrn_reflns_number 9196
_diffrn_reflns_theta_full 26.00
_diffrn_reflns_theta_max 26.00
_diffrn_reflns_theta_min 2.14
_diffrn_standards_number 0
_exptl_absorpt_coefficient_mu 0.105
_exptl_absorpt_correction_type none
_exptl_crystal_colour colorless
_exptl_crystal_density_diffrn 1.387
_exptl_crystal_density_method 'not measured'
_exptl_crystal_description block
_exptl_crystal_F_000 656
_exptl_crystal_size_max 0.16
_exptl_crystal_size_mid 0.12
_exptl_crystal_size_min 0.10
_refine_diff_density_max 0.335
_refine_diff_density_min -0.213
_refine_ls_extinction_method none
_refine_ls_goodness_of_fit_ref 1.178
_refine_ls_hydrogen_treatment mixed
_refine_ls_matrix_type full
_refine_ls_number_parameters 202
_refine_ls_number_reflns 2902
_refine_ls_number_restraints 0
_refine_ls_restrained_S_all 1.178
_refine_ls_R_factor_all 0.0726
_refine_ls_R_factor_gt 0.0663
_refine_ls_shift/su_max 0.000
_refine_ls_shift/su_mean 0.000
_refine_ls_structure_factor_coef Fsqd
_refine_ls_weighting_details 'calc w=1/[\s^2^(Fo^2^)+(0.0599P)^2^+0.7103P] where P=(Fo^2^+2Fc^2^)/3'
_refine_ls_weighting_scheme calc
_refine_ls_wR_factor_gt 0.1596
_refine_ls_wR_factor_ref 0.1636
_reflns_number_gt 2615
_reflns_number_total 2902
_reflns_threshold_expression I>2\s(I)
_cod_data_source_file zs2064.cif
_cod_data_source_block I
_cod_original_sg_symbol_H-M 'P 21/n'
_cod_database_code 2228192
_cod_database_fobs_code 2228192

loop_
_symmetry_equiv_pos_as_xyz
'x, y, z'
'-x+1/2, y+1/2, -z+1/2'
'-x, -y, -z'
'x-1/2, -y-1/2, z-1/2'

loop_
_atom_site_type_symbol
_atom_site_label
_atom_site_fract_x
_atom_site_fract_y
_atom_site_fract_z
_atom_site_U_iso_or_equiv
_atom_site_adp_type
_atom_site_calc_flag
_atom_site_refinement_flags
_atom_site_occupancy
_atom_site_disorder_assembly
_atom_site_disorder_group
C C1 0.1890(2) 1.0871(3) -0.01634(16) 0.0487(6) Uani d . 1 . .
H H1 0.1262 1.0589 -0.0684 0.058 Uiso calc R 1 . .
C C2 0.2996(3) 1.1394(3) -0.0536(2) 0.0696(8) Uani d . 1 . .
H H2A 0.3568 1.0614 -0.0561 0.084 Uiso calc R 1 . .
H H2B 0.2777 1.1802 -0.1157 0.084 Uiso calc R 1 . .
C C3 0.3511(3) 1.2516(4) 0.0146(2) 0.0736(9) Uani d . 1 . .
H H3A 0.3924 1.3257 -0.0156 0.088 Uiso calc R 1 . .
H H3B 0.4078 1.2094 0.0651 0.088 Uiso calc R 1 . .
C C4 0.2436(3) 1.3124(3) 0.0502(2) 0.0615(7) Uani d . 1 . .
H H4A 0.2630 1.3307 0.1169 0.074 Uiso calc R 1 . .
H H4B 0.2191 1.4027 0.0188 0.074 Uiso calc R 1 . .
C C5 0.2134(2) 0.9639(3) 0.05245(16) 0.0473(6) Uani d . 1 . .
H H5A 0.2792 0.9902 0.1017 0.057 Uiso calc R 1 . .
H H5B 0.1420 0.9468 0.0809 0.057 Uiso calc R 1 . .
C C6 0.1429(2) 0.7399(3) -0.02488(15) 0.0482(6) Uani d . 1 . .
H H6A 0.1663 0.6655 -0.0656 0.058 Uiso calc R 1 . .
H H6B 0.0791 0.7970 -0.0608 0.058 Uiso calc R 1 . .
C C7 0.16647(19) 0.6493(2) 0.13610(15) 0.0382(5) Uani d . 1 . .
C C8 0.3341(2) 0.7465(3) 0.06578(16) 0.0476(6) Uani d . 1 . .
H H8A 0.4025 0.8074 0.0900 0.057 Uiso calc R 1 . .
H H8B 0.3630 0.6705 0.0290 0.057 Uiso calc R 1 . .
C C9 0.3679(2) 0.6694(3) 0.23428(16) 0.0532(6) Uani d . 1 . .
H H9A 0.3267 0.6217 0.2798 0.064 Uiso calc R 1 . .
H H9B 0.3899 0.7657 0.2574 0.064 Uiso calc R 1 . .
C C10 0.4795(2) 0.5882(3) 0.22556(16) 0.0482(6) Uani d . 1 . .
C C11 0.5939(2) 0.6300(3) 0.23025(18) 0.0540(6) Uani d . 1 . .
H H11 0.6233 0.7234 0.2408 0.065 Uiso calc R 1 . .
C C12 0.6623(2) 0.5070(4) 0.2163(2) 0.0693(8) Uani d . 1 . .
H H12 0.7454 0.5036 0.2161 0.083 Uiso calc R 1 . .
C C13 0.5869(3) 0.3982(4) 0.2035(3) 0.0808(10) Uani d . 1 . .
H H13 0.6081 0.3034 0.1925 0.097 Uiso calc R 1 . .
N N1 0.24528(17) 0.8309(2) 0.00685(12) 0.0440(5) Uani d . 1 . .
N N2 0.09726(18) 0.6721(2) 0.05406(13) 0.0434(5) Uani d . 1 . .
H H2 0.024(2) 0.659(3) 0.0503(18) 0.052 Uiso d . 1 . .
N N3 0.28447(16) 0.6810(2) 0.14521(12) 0.0442(5) Uani d . 1 . .
N N4 0.13154(16) 0.5958(2) 0.21520(13) 0.0463(5) Uani d . 1 . .
N N5 0.01557(17) 0.5609(2) 0.21385(14) 0.0486(5) Uani d . 1 . .
O O1 0.14841(15) 1.20885(19) 0.03162(12) 0.0540(5) Uani d . 1 . .
O O2 0.47092(18) 0.4451(2) 0.20884(18) 0.0799(7) Uani d . 1 . .
O O3 -0.06477(17) 0.5800(3) 0.14598(15) 0.0902(8) Uani d . 1 . .
O O4 -0.00984(17) 0.5099(2) 0.28658(14) 0.0709(6) Uani d . 1 . .

loop_
_atom_site_aniso_label
_atom_site_aniso_U_11
_atom_site_aniso_U_22
_atom_site_aniso_U_33
_atom_site_aniso_U_12
_atom_site_aniso_U_13
_atom_site_aniso_U_23
C1 0.0558(14) 0.0487(14) 0.0407(12) -0.0013(11) 0.0050(10) 0.0002(10)
C2 0.092(2) 0.0565(17) 0.0706(18) -0.0087(16) 0.0424(17) 0.0028(14)
C3 0.0628(17) 0.078(2) 0.084(2) -0.0169(16) 0.0242(16) -0.0094(17)
C4 0.0651(17) 0.0516(16) 0.0669(17) -0.0046(13) 0.0075(13) -0.0092(13)
C5 0.0543(14) 0.0514(14) 0.0384(11) -0.0023(11) 0.0141(10) 0.0002(10)
C6 0.0558(14) 0.0530(14) 0.0361(11) 0.0010(11) 0.0086(10) -0.0008(10)
C7 0.0385(11) 0.0360(11) 0.0409(11) 0.0031(9) 0.0088(9) -0.0005(9)
C8 0.0448(12) 0.0543(14) 0.0470(12) 0.0011(11) 0.0175(10) 0.0064(11)
C9 0.0432(13) 0.0758(18) 0.0407(12) -0.0032(12) 0.0072(10) 0.0061(12)
C10 0.0418(12) 0.0613(16) 0.0393(11) -0.0063(11) 0.0004(9) 0.0113(11)
C11 0.0406(12) 0.0648(16) 0.0580(14) -0.0129(12) 0.0121(11) 0.0088(12)
C12 0.0416(14) 0.093(2) 0.0730(18) 0.0042(15) 0.0090(13) 0.0168(17)
C13 0.0614(18) 0.069(2) 0.108(3) 0.0143(17) 0.0027(17) 0.0073(19)
N1 0.0493(11) 0.0454(11) 0.0393(9) 0.0019(9) 0.0125(8) 0.0025(8)
N2 0.0386(10) 0.0493(12) 0.0416(10) -0.0025(9) 0.0046(8) 0.0033(8)
N3 0.0370(10) 0.0562(12) 0.0403(10) 0.0008(8) 0.0091(8) 0.0102(8)
N4 0.0369(10) 0.0568(12) 0.0465(10) -0.0022(9) 0.0099(8) 0.0112(9)
N5 0.0423(11) 0.0519(12) 0.0523(12) -0.0010(9) 0.0101(9) 0.0095(9)
O1 0.0495(10) 0.0493(10) 0.0636(11) 0.0033(8) 0.0104(8) -0.0040(8)
O2 0.0524(12) 0.0665(14) 0.1163(19) -0.0084(10) -0.0001(11) 0.0061(12)
O3 0.0461(11) 0.154(2) 0.0675(13) -0.0258(13) 0.0006(10) 0.0314(14)
O4 0.0549(11) 0.0947(16) 0.0677(12) -0.0047(10) 0.0235(9) 0.0345(11)

loop_
_atom_type_symbol
_atom_type_description
_atom_type_scat_dispersion_real
_atom_type_scat_dispersion_imag
_atom_type_scat_source
C C 0.0033 0.0016 'International Tables Vol C Tables 4.2.6.8 and 6.1.1.4'
H H 0.0000 0.0000 'International Tables Vol C Tables 4.2.6.8 and 6.1.1.4'
N N 0.0061 0.0033 'International Tables Vol C Tables 4.2.6.8 and 6.1.1.4'
O O 0.0106 0.0060 'International Tables Vol C Tables 4.2.6.8 and 6.1.1.4'

loop_
_geom_angle_atom_site_label_1
_geom_angle_atom_site_label_2
_geom_angle_atom_site_label_3
_geom_angle_site_symmetry_1
_geom_angle_site_symmetry_3
_geom_angle
_geom_angle_publ_flag
O1 C1 C2 . . 105.2(2) ?
O1 C1 C5 . . 108.15(18) ?
C2 C1 C5 . . 114.1(2) ?
O1 C1 H1 . . 109.7 ?
C2 C1 H1 . . 109.7 ?
C5 C1 H1 . . 109.7 ?
C3 C2 C1 . . 103.8(2) ?
C3 C2 H2A . . 111.0 ?
C1 C2 H2A . . 111.0 ?
C3 C2 H2B . . 111.0 ?
C1 C2 H2B . . 111.0 ?
H2A C2 H2B . . 109.0 ?
C2 C3 C4 . . 104.2(2) ?
C2 C3 H3A . . 110.9 ?
C4 C3 H3A . . 110.9 ?
C2 C3 H3B . . 110.9 ?
C4 C3 H3B . . 110.9 ?
H3A C3 H3B . . 108.9 ?
O1 C4 C3 . . 107.4(2) ?
O1 C4 H4A . . 110.2 ?
C3 C4 H4A . . 110.2 ?
O1 C4 H4B . . 110.2 ?
C3 C4 H4B . . 110.2 ?
H4A C4 H4B . . 108.5 ?
N1 C5 C1 . . 111.59(18) ?
N1 C5 H5A . . 109.3 ?
C1 C5 H5A . . 109.3 ?
N1 C5 H5B . . 109.3 ?
C1 C5 H5B . . 109.3 ?
H5A C5 H5B . . 108.0 ?
N1 C6 N2 . . 111.20(18) ?
N1 C6 H6A . . 109.4 ?
N2 C6 H6A . . 109.4 ?
N1 C6 H6B . . 109.4 ?
N2 C6 H6B . . 109.4 ?
H6A C6 H6B . . 108.0 ?
N2 C7 N3 . . 118.54(19) ?
N2 C7 N4 . . 127.3(2) ?
N3 C7 N4 . . 114.15(19) ?
N1 C8 N3 . . 111.98(18) ?
N1 C8 H8A . . 109.2 ?
N3 C8 H8A . . 109.2 ?
N1 C8 H8B . . 109.2 ?
N3 C8 H8B . . 109.2 ?
H8A C8 H8B . . 107.9 ?
N3 C9 C10 . . 112.8(2) ?
N3 C9 H9A . . 109.0 ?
C10 C9 H9A . . 109.0 ?
N3 C9 H9B . . 109.0 ?
C10 C9 H9B . . 109.0 ?
H9A C9 H9B . . 107.8 ?
C11 C10 O2 . . 109.6(2) ?
C11 C10 C9 . . 131.8(3) ?
O2 C10 C9 . . 118.6(2) ?
C10 C11 C12 . . 107.4(3) ?
C10 C11 H11 . . 126.3 ?
C12 C11 H11 . . 126.3 ?
C13 C12 C11 . . 106.9(3) ?
C13 C12 H12 . . 126.6 ?
C11 C12 H12 . . 126.6 ?
C12 C13 O2 . . 109.9(3) ?
C12 C13 H13 . . 125.1 ?
O2 C13 H13 . . 125.1 ?
C8 N1 C6 . . 108.15(19) ?
C8 N1 C5 . . 112.63(19) ?
C6 N1 C5 . . 113.40(19) ?
C7 N2 C6 . . 122.69(19) ?
C7 N2 H2 . . 117.9(18) ?
C6 N2 H2 . . 118.7(18) ?
C7 N3 C9 . . 123.22(18) ?
C7 N3 C8 . . 119.94(18) ?
C9 N3 C8 . . 116.49(18) ?
N5 N4 C7 . . 119.09(19) ?
O4 N5 O3 . . 119.9(2) ?
O4 N5 N4 . . 116.1(2) ?
O3 N5 N4 . . 123.98(19) ?
C4 O1 C1 . . 109.54(19) ?
C10 O2 C13 . . 106.2(2) ?

loop_
_geom_bond_atom_site_label_1
_geom_bond_atom_site_label_2
_geom_bond_site_symmetry_2
_geom_bond_distance
_geom_bond_publ_flag
C1 O1 . 1.436(3) ?
C1 C2 . 1.508(4) ?
C1 C5 . 1.510(3) ?
C1 H1 . 0.9800 ?
C2 C3 . 1.485(4) ?
C2 H2A . 0.9700 ?
C2 H2B . 0.9700 ?
C3 C4 . 1.494(4) ?
C3 H3A . 0.9700 ?
C3 H3B . 0.9700 ?
C4 O1 . 1.426(3) ?
C4 H4A . 0.9700 ?
C4 H4B . 0.9700 ?
C5 N1 . 1.469(3) ?
C5 H5A . 0.9700 ?
C5 H5B . 0.9700 ?
C6 N1 . 1.436(3) ?
C6 N2 . 1.467(3) ?
C6 H6A . 0.9700 ?
C6 H6B . 0.9700 ?
C7 N2 . 1.327(3) ?
C7 N3 . 1.338(3) ?
C7 N4 . 1.362(3) ?
C8 N1 . 1.433(3) ?
C8 N3 . 1.485(3) ?
C8 H8A . 0.9700 ?
C8 H8B . 0.9700 ?
C9 N3 . 1.469(3) ?
C9 C10 . 1.481(3) ?
C9 H9A . 0.9700 ?
C9 H9B . 0.9700 ?
C10 C11 . 1.329(3) ?
C10 O2 . 1.348(3) ?
C11 C12 . 1.405(4) ?
C11 H11 . 0.9300 ?
C12 C13 . 1.309(4) ?
C12 H12 . 0.9300 ?
C13 O2 . 1.382(4) ?
C13 H13 . 0.9300 ?
N2 H2 . 0.82(3) ?
N4 N5 . 1.335(3) ?
N5 O4 . 1.229(3) ?
N5 O3 . 1.233(3) ?

loop_
_geom_hbond_atom_site_label_D
_geom_hbond_atom_site_label_H
_geom_hbond_atom_site_label_A
_geom_hbond_site_symmetry_A
_geom_hbond_distance_DH
_geom_hbond_distance_HA
_geom_hbond_distance_DA
_geom_hbond_angle_DHA
N2 H2 O3 . 0.82(3) 1.97(3) 2.563(3) 128(2)
N2 H2 O1 3_575 0.82(3) 2.43(3) 3.035(3) 132(2)

loop_
_geom_torsion_atom_site_label_1
_geom_torsion_atom_site_label_2
_geom_torsion_atom_site_label_3
_geom_torsion_atom_site_label_4
_geom_torsion_site_symmetry_1
_geom_torsion_site_symmetry_2
_geom_torsion_site_symmetry_3
_geom_torsion_site_symmetry_4
_geom_torsion
_geom_torsion_publ_flag
O1 C1 C2 C3 . . . . 29.5(3) ?
C5 C1 C2 C3 . . . . -88.8(3) ?
C1 C2 C3 C4 . . . . -30.1(3) ?
C2 C3 C4 O1 . . . . 20.2(3) ?
O1 C1 C5 N1 . . . . 175.01(18) ?
C2 C1 C5 N1 . . . . -68.3(3) ?
N3 C9 C10 C11 . . . . 110.1(3) ?
N3 C9 C10 O2 . . . . -69.1(3) ?
O2 C10 C11 C12 . . . . -0.3(3) ?
C9 C10 C11 C12 . . . . -179.6(2) ?
C10 C11 C12 C13 . . . . 0.3(3) ?
C11 C12 C13 O2 . . . . -0.2(4) ?
N3 C8 N1 C6 . . . . -56.5(3) ?
N3 C8 N1 C5 . . . . 69.6(2) ?
N2 C6 N1 C8 . . . . 54.5(2) ?
N2 C6 N1 C5 . . . . -71.2(2) ?
C1 C5 N1 C8 . . . . 144.4(2) ?
C1 C5 N1 C6 . . . . -92.4(2) ?
N3 C7 N2 C6 . . . . -4.4(3) ?
N4 C7 N2 C6 . . . . 175.6(2) ?
N1 C6 N2 C7 . . . . -25.4(3) ?
N2 C7 N3 C9 . . . . 175.7(2) ?
N4 C7 N3 C9 . . . . -4.3(3) ?
N2 C7 N3 C8 . . . . 2.8(3) ?
N4 C7 N3 C8 . . . . -177.2(2) ?
C10 C9 N3 C7 . . . . 130.5(2) ?
C10 C9 N3 C8 . . . . -56.4(3) ?
N1 C8 N3 C7 . . . . 28.7(3) ?
N1 C8 N3 C9 . . . . -144.7(2) ?
N2 C7 N4 N5 . . . . -0.1(4) ?
N3 C7 N4 N5 . . . . 179.9(2) ?
C7 N4 N5 O4 . . . . 178.3(2) ?
C7 N4 N5 O3 . . . . -3.5(4) ?
C3 C4 O1 C1 . . . . -1.6(3) ?
C2 C1 O1 C4 . . . . -17.4(3) ?
C5 C1 O1 C4 . . . . 104.8(2) ?
C11 C10 O2 C13 . . . . 0.2(3) ?
C9 C10 O2 C13 . . . . 179.6(2) ?
C12 C13 O2 C10 . . . . 0.0(4) ?
